data_1523063
loop_
_publ_author_name
'Waterstrat, R.M.'
'Dickens, B.'

_publ_section_title
;
 The crystal structure of V3 Rh5
;
_journal_name_full 'Journal of the Less-Common Metals'
_journal_page_first 61
_journal_page_last 67
_journal_volume 31
_journal_year 1973
_chemical_formula_sum 'Rh5 V3'
_space_group_IT_number 38
_symmetry_space_group_name_Hall 'A 2 -2'
_symmetry_space_group_name_H-M 'A m m 2'
_cell_angle_alpha 90
_cell_angle_beta 90
_cell_angle_gamma 90
_cell_formula_units_Z 2
_cell_length_a 4.32
_cell_length_b 5.42
_cell_length_c 9.276
_cell_volume 217.192
_citation_journal_id_ASTM JCOMAH
_cod_data_source_file Waterstrat_JCOMAH_1973_1979.cif
_cod_data_source_block Rh5V3
_cod_database_code 1523063

loop_
_symmetry_equiv_pos_as_xyz
x,y,z
-x,-y,z
-x,y,z
x,-y,z
x,y+1/2,z+1/2
-x,-y+1/2,z+1/2
-x,y+1/2,z+1/2
x,-y+1/2,z+1/2

loop_
_atom_site_label
_atom_site_type_symbol
_atom_site_fract_x
_atom_site_fract_y
_atom_site_fract_z
_atom_site_occupancy
_atom_site_U_iso_or_equiv
V1 V 0 0 0.417 0.5 0.0
Rh3 Rh 0 0 0.417 0.5 0.0
Rh2 Rh 0.5 0.25 0.333 1 0.0
V4 V 0.5 0 0.583 1 0.0
V2 V 0.5 0 0.083 0.5 0.0
Rh1 Rh 0 0.25 0.167 1 0.0
Rh4 Rh 0.5 0 0.083 0.5 0.0
V3 V 0 0 0.917 1 0.0
